data_2208216
loop_
_publ_author_name
'Zhang, Bao-Feng'
'Xie, Cheng-Zhi'
'Wang, Xiao-Qing'
'Shen, Guang-Qiu'
'Shen, De-Zhong'

_publ_section_title
;Poly[[hexaaquabis(\m~3~-pyridine-2,5-dicarboxylato-\k^4^<i>O</i>:<i>O</i>',<i>N</i>:<i>O</i>'')bis(\m~2~-pyridine-2,5-dicarboxylato-\k^3^<i>O</i>:<i>O</i>',<i>N</i>)dieuropium(III)copper(II)]
 dihydrate]
;
_journal_coeditor_code XU6074
_journal_issue 2
_journal_name_full 'Acta Crystallographica Section E'
_journal_page_first m297
_journal_page_last m299
_journal_paper_doi 10.1107/S1600536806000948
_journal_volume 62
_journal_year 2006
_chemical_formula_iupac '[Eu2 Cu (C7 H3 O4)4 (H2 O)6], 2H2 O'
_chemical_formula_moiety 'C28 H24 Cu Eu2 N4 O22, 2H2 O'
_chemical_formula_sum 'C28 H28 Cu Eu2 N4 O24'
_chemical_formula_weight 1172.00
_chemical_name_systematic
;
Poly[[hexaaquabis(\m~3~-pyridine-2,5-dicarboxylato-\k^4^O:O',N:O'')bis(\m~2~-
pyridine-2,5-dicarboxylato-\k^3^O:O',N)dieuropium(III)copper(II)] dihydrate]
;
_space_group_IT_number 14
_symmetry_cell_setting monoclinic
_symmetry_space_group_name_Hall '-P 2ybc'
_symmetry_space_group_name_H-M 'P 1 21/c 1'
_atom_sites_solution_hydrogens geom
_atom_sites_solution_primary direct
_atom_sites_solution_secondary difmap
_audit_creation_method SHELXL-97
_cell_angle_alpha 90.00
_cell_angle_beta 97.273(5)
_cell_angle_gamma 90.00
_cell_formula_units_Z 2
_cell_length_a 9.271(3)
_cell_length_b 25.548(8)
_cell_length_c 7.793(2)
_cell_measurement_reflns_used 854
_cell_measurement_temperature 293(2)
_cell_measurement_theta_max 26.2
_cell_measurement_theta_min 2.8
_cell_volume 1831.0(9)
_computing_cell_refinement 'SAINT (Bruker, 2000)'
_computing_data_collection 'SMART (Bruker, 2000)'
_computing_data_reduction SAINT
_computing_molecular_graphics SHELXTL
_computing_publication_material SHELXTL
_computing_structure_refinement SHELXTL
_computing_structure_solution 'SHELXTL (Bruker, 1997)'
_diffrn_ambient_temperature 293(2)
_diffrn_measured_fraction_theta_full 1.00
_diffrn_measured_fraction_theta_max 1.00
_diffrn_measurement_device_type 'Bruker SMART CCD area-detector'
_diffrn_measurement_method '\f and \w'
_diffrn_radiation_monochromator graphite
_diffrn_radiation_source 'fine-focus sealed tube'
_diffrn_radiation_type MoK\a
_diffrn_radiation_wavelength 0.71073
_diffrn_reflns_av_R_equivalents 0.030
_diffrn_reflns_av_sigmaI/netI 0.035
_diffrn_reflns_limit_h_max 11
_diffrn_reflns_limit_h_min -11
_diffrn_reflns_limit_k_max 31
_diffrn_reflns_limit_k_min -30
_diffrn_reflns_limit_l_max 9
_diffrn_reflns_limit_l_min -4
_diffrn_reflns_number 10493
_diffrn_reflns_theta_full 26.4
_diffrn_reflns_theta_max 26.4
_diffrn_reflns_theta_min 1.6
_diffrn_standards_interval_count 0
_diffrn_standards_interval_time 0
_diffrn_standards_number 0
_exptl_absorpt_coefficient_mu 4.061
_exptl_absorpt_correction_T_max 0.610
_exptl_absorpt_correction_T_min 0.468
_exptl_absorpt_correction_type multi-scan
_exptl_absorpt_process_details '(SADABS; Bruker, 1999)'
_exptl_crystal_colour blue
_exptl_crystal_density_diffrn 2.126
_exptl_crystal_density_method 'not measured'
_exptl_crystal_description prism
_exptl_crystal_F_000 1142
_exptl_crystal_size_max 0.20
_exptl_crystal_size_mid 0.14
_exptl_crystal_size_min 0.12
_refine_diff_density_max 0.47
_refine_diff_density_min -1.19
_refine_ls_extinction_method none
_refine_ls_goodness_of_fit_ref 1.063
_refine_ls_hydrogen_treatment constr
_refine_ls_matrix_type full
_refine_ls_number_parameters 268
_refine_ls_number_reflns 3723
_refine_ls_number_restraints 0
_refine_ls_restrained_S_all 1.063
_refine_ls_R_factor_all 0.036
_refine_ls_R_factor_gt 0.027
_refine_ls_shift/su_max 0.002
_refine_ls_shift/su_mean 0.000
_refine_ls_structure_factor_coef Fsqd
_refine_ls_weighting_details 'calc w=1/[\s^2^(Fo^2^)+(0.0272P)^2^+2.202P] where P=(Fo^2^+2Fc^2^)/3'
_refine_ls_weighting_scheme calc
_refine_ls_wR_factor_gt 0.058
_refine_ls_wR_factor_ref 0.061
_reflns_number_gt 3242
_reflns_number_total 3723
_reflns_threshold_expression I>2\s(I)
_cod_data_source_file xu6074.cif
_cod_data_source_block I
_cod_depositor_comments
;
The following automatic conversions were performed:
'_symmetry_cell_setting' value 'Monoclinic' changed to 'monoclinic'
according to '/home/saulius/struct/CIF-dictionaries/cif_core.dic'
dictionary named 'cif_core.dic' version 2.4.1 from 2010-06-29.

Automatic conversion script
Id: cif_fix_enum 1527 2010-12-29 10:47:43Z saulius 

The following automatic conversions were performed:

'_symmetry_cell_setting' value 'Monoclinic' changed to 'monoclinic'
according to /home/saulius/struct/CIF-dictionaries/cif_core.dic
dictionary named 'cif_core.dic' version 2.4.1 from 2010-06-29.

Automatic conversion script
Id: cif_fix_values 1715 2011-07-08 13:25:40Z adriana 
;
_cod_original_sg_symbol_H-M 'P 21/c'
_cod_database_code 2208216
_cod_database_fobs_code 2208216

loop_
_symmetry_equiv_pos_as_xyz
'x, y, z'
'-x, y+1/2, -z+1/2'
'-x, -y, -z'
'x, -y-1/2, z-1/2'

loop_
_atom_site_label
_atom_site_fract_x
_atom_site_fract_y
_atom_site_fract_z
_atom_site_U_iso_or_equiv
_atom_site_adp_type
_atom_site_calc_flag
_atom_site_refinement_flags
_atom_site_occupancy
_atom_site_type_symbol
Eu1 0.513019(19) 0.849510(7) 0.58684(2) 0.01109(7) Uani d . 1 Eu
Cu1 1.0000 1.0000 1.5000 0.02501(18) Uani d S 1 Cu
O1 0.2635(3) 0.84351(12) 0.4930(4) 0.0240(7) Uani d . 1 O
O2 0.1421(3) 0.91149(11) 0.5888(4) 0.0255(7) Uani d . 1 O
O3 -0.5086(3) 0.79367(11) 0.3328(3) 0.0185(6) Uani d . 1 O
O4 -0.4076(3) 0.73446(11) 0.1771(4) 0.0259(7) Uani d . 1 O
O5 0.4372(3) 0.93468(11) 0.6735(4) 0.0290(7) Uani d . 1 O
H5A 0.3454 0.9384 0.6584 0.035 Uiso d R 1 H
H5B 0.4877 0.9625 0.6867 0.035 Uiso d R 1 H
O6 0.5221(3) 0.90886(11) 0.3501(4) 0.0261(7) Uani d . 1 O
H6A 0.4619 0.9338 0.3232 0.031 Uiso d R 1 H
H6B 0.5393 0.8979 0.2528 0.031 Uiso d R 1 H
O7 0.3996(3) 0.83595(13) 0.8486(4) 0.0334(8) Uani d . 1 O
H7A 0.4601 0.8515 0.9226 0.040 Uiso d R 1 H
H7B 0.3418 0.8145 0.8878 0.040 Uiso d R 1 H
O8 0.7058(3) 0.87702(12) 0.8011(3) 0.0213(6) Uani d . 1 O
O9 0.6148(3) 0.88309(15) 1.0504(4) 0.0378(9) Uani d . 1 O
O10 1.3410(3) 0.99174(11) 1.2484(4) 0.0250(7) Uani d . 1 O
O11 1.1908(3) 1.01655(12) 1.4354(4) 0.0257(7) Uani d . 1 O
N1 -0.2487(3) 0.83354(12) 0.4537(4) 0.0131(7) Uani d . 1 N
N2 0.9699(4) 0.96668(13) 1.2707(4) 0.0185(7) Uani d . 1 N
C1 0.1471(4) 0.86816(17) 0.5164(5) 0.0181(8) Uani d . 1 C
C2 0.0086(4) 0.84122(15) 0.4470(5) 0.0170(8) Uani d . 1 C
C3 0.0032(4) 0.80114(18) 0.3269(6) 0.0266(10) Uani d . 1 C
H3 0.0876 0.7898 0.2854 0.032 Uiso calc R 1 H
C4 -0.1291(4) 0.77804(18) 0.2692(6) 0.0263(10) Uani d . 1 C
H4 -0.1350 0.7515 0.1870 0.032 Uiso calc R 1 H
C5 -0.2528(4) 0.79511(15) 0.3359(5) 0.0153(8) Uani d . 1 C
C6 -0.1215(4) 0.85646(15) 0.5056(5) 0.0147(8) Uani d . 1 C
H6 -0.1192 0.8839 0.5845 0.018 Uiso calc R 1 H
C7 -0.4007(4) 0.77225(15) 0.2787(5) 0.0159(8) Uani d . 1 C
C8 0.7124(4) 0.88962(16) 0.9573(5) 0.0199(9) Uani d . 1 C
C9 0.8516(4) 0.91537(16) 1.0398(5) 0.0186(8) Uani d . 1 C
C10 0.9817(5) 0.91160(18) 0.9701(6) 0.0258(10) Uani d . 1 C
H10 0.9858 0.8928 0.8687 0.031 Uiso calc R 1 H
C11 1.1052(5) 0.93576(17) 1.0510(5) 0.0247(10) Uani d . 1 C
H11 1.1929 0.9333 1.0054 0.030 Uiso calc R 1 H
C12 1.0959(4) 0.96352(15) 1.2001(5) 0.0174(8) Uani d . 1 C
C13 0.8513(4) 0.94331(16) 1.1920(5) 0.0185(8) Uani d . 1 C
H13 0.7652 0.9458 1.2410 0.022 Uiso calc R 1 H
C14 1.2213(4) 0.99255(15) 1.3018(5) 0.0190(9) Uani d . 1 C
O12 0.2550(3) 0.77259(14) 0.0633(4) 0.0385(8) Uani d . 1 O
H12A 0.2501 0.7399 0.0423 0.046 Uiso d R 1 H
H12B 0.3119 0.7820 0.1525 0.046 Uiso d R 1 H

loop_
_atom_site_aniso_label
_atom_site_aniso_U_11
_atom_site_aniso_U_22
_atom_site_aniso_U_33
_atom_site_aniso_U_12
_atom_site_aniso_U_13
_atom_site_aniso_U_23
Eu1 0.00833(10) 0.01371(10) 0.01099(10) -0.00071(8) 0.00032(6) -0.00056(8)
Cu1 0.0228(4) 0.0351(4) 0.0171(4) -0.0135(3) 0.0022(3) -0.0110(3)
O1 0.0108(14) 0.0328(17) 0.0281(16) 0.0025(12) 0.0014(12) -0.0049(14)
O2 0.0150(15) 0.0233(16) 0.0378(17) -0.0006(12) 0.0013(13) -0.0066(14)
O3 0.0110(13) 0.0243(15) 0.0199(14) -0.0005(11) 0.0008(11) -0.0057(12)
O4 0.0221(15) 0.0223(16) 0.0331(17) -0.0052(12) 0.0030(13) -0.0142(14)
O5 0.0197(15) 0.0210(16) 0.0458(19) -0.0008(12) 0.0029(14) -0.0120(14)
O6 0.0337(17) 0.0251(16) 0.0217(15) 0.0111(13) 0.0118(13) 0.0056(13)
O7 0.0322(18) 0.049(2) 0.0200(15) -0.0180(15) 0.0061(14) -0.0038(15)
O8 0.0156(14) 0.0348(17) 0.0131(13) -0.0039(13) 0.0007(11) -0.0061(13)
O9 0.0309(18) 0.067(3) 0.0171(15) -0.0202(17) 0.0087(14) -0.0142(16)
O10 0.0137(15) 0.0226(16) 0.0382(18) -0.0026(12) 0.0015(13) -0.0054(14)
O11 0.0232(16) 0.0313(18) 0.0221(15) -0.0088(13) 0.0012(13) -0.0104(13)
N1 0.0132(16) 0.0123(16) 0.0135(15) 0.0006(12) 0.0009(13) -0.0002(13)
N2 0.0199(18) 0.0182(17) 0.0163(17) -0.0039(14) -0.0018(14) -0.0022(14)
C1 0.0128(19) 0.026(2) 0.0164(19) -0.0015(16) 0.0041(16) 0.0018(17)
C2 0.0124(19) 0.021(2) 0.0175(19) 0.0020(15) 0.0001(15) 0.0010(16)
C3 0.014(2) 0.033(2) 0.033(2) 0.0035(18) 0.0050(18) -0.012(2)
C4 0.019(2) 0.029(2) 0.031(2) -0.0014(18) 0.0029(18) -0.018(2)
C5 0.0103(18) 0.0157(19) 0.0191(19) 0.0002(15) -0.0010(15) -0.0037(16)
C6 0.0125(19) 0.017(2) 0.0143(18) -0.0022(15) 0.0019(15) 0.0008(15)
C7 0.020(2) 0.0143(19) 0.0136(18) -0.0031(16) 0.0012(16) -0.0029(16)
C8 0.021(2) 0.022(2) 0.0166(19) -0.0018(17) 0.0008(17) -0.0045(17)
C9 0.017(2) 0.024(2) 0.0135(18) -0.0035(17) -0.0032(16) -0.0018(17)
C10 0.023(2) 0.033(3) 0.020(2) -0.0035(19) -0.0003(18) -0.0087(19)
C11 0.018(2) 0.031(2) 0.025(2) 0.0008(18) 0.0040(18) -0.0039(19)
C12 0.017(2) 0.016(2) 0.0180(19) -0.0017(16) -0.0026(16) 0.0006(16)
C13 0.018(2) 0.022(2) 0.0146(18) -0.0044(17) -0.0002(16) -0.0011(17)
C14 0.018(2) 0.015(2) 0.021(2) -0.0016(16) -0.0048(16) 0.0034(17)
O12 0.0320(18) 0.041(2) 0.041(2) -0.0065(16) -0.0004(15) -0.0016(17)

loop_
_atom_type_symbol
_atom_type_description
_atom_type_scat_dispersion_real
_atom_type_scat_dispersion_imag
_atom_type_scat_source
C C 0.0033 0.0016 'International Tables Vol C Tables 4.2.6.8 and 6.1.1.4'
H H 0.0000 0.0000 'International Tables Vol C Tables 4.2.6.8 and 6.1.1.4'
N N 0.0061 0.0033 'International Tables Vol C Tables 4.2.6.8 and 6.1.1.4'
O O 0.0106 0.0060 'International Tables Vol C Tables 4.2.6.8 and 6.1.1.4'
Cu Cu 0.3201 1.2651 'International Tables Vol C Tables 4.2.6.8 and 6.1.1.4'
Eu Eu -0.1578 3.6682 'International Tables Vol C Tables 4.2.6.8 and 6.1.1.4'

loop_
_geom_angle_atom_site_label_1
_geom_angle_atom_site_label_2
_geom_angle_atom_site_label_3
_geom_angle_site_symmetry_1
_geom_angle_site_symmetry_3
_geom_angle
_geom_angle_publ_flag
O1 Eu1 O3 . 1_655 74.36(9) ?
O1 Eu1 O4 . 4_676 107.08(10) ?
O1 Eu1 O5 . . 80.50(10) ?
O1 Eu1 O6 . . 86.03(10) ?
O1 Eu1 O7 . . 74.81(11) ?
O1 Eu1 O8 . . 149.17(10) ?
O3 Eu1 O4 1_655 4_676 72.39(10) ?
O3 Eu1 O5 1_655 . 139.67(10) ?
O3 Eu1 O6 1_655 . 75.62(10) ?
O3 Eu1 O7 1_655 . 126.83(10) ?
O3 Eu1 O8 1_655 . 136.01(9) ?
O4 Eu1 O5 4_676 . 146.43(11) ?
O4 Eu1 O6 4_676 . 140.21(10) ?
O4 Eu1 O7 4_676 . 76.78(11) ?
O4 Eu1 O8 4_676 . 83.18(11) ?
O5 Eu1 O6 . . 71.60(10) ?
O5 Eu1 O7 . . 73.83(11) ?
O5 Eu1 O8 . . 75.97(10) ?
O6 Eu1 O7 . . 142.70(11) ?
O6 Eu1 O8 . . 104.80(10) ?
O7 Eu1 O8 . . 79.66(10) ?
N1 Eu1 O1 1_655 . 136.39(10) ?
N1 Eu1 O3 1_655 1_655 64.37(9) ?
N1 Eu1 O4 1_655 4_676 74.03(10) ?
N1 Eu1 O5 1_655 . 123.27(10) ?
N1 Eu1 O6 1_655 . 71.12(10) ?
N1 Eu1 O7 1_655 . 142.56(11) ?
N1 Eu1 O8 1_655 . 74.10(10) ?
O1 Eu1 H7A . . 90.6 no
O4 Eu1 H7A 4_676 . 79.5 no
O8 Eu1 H7A . . 62.2 no
O6 Eu1 H7A . . 139.1 no
O5 Eu1 H7A . . 67.6 no
O3 Eu1 H7A 1_655 . 142.0 no
O7 Eu1 H7A . . 17.9 no
N1 Eu1 H7A 1_655 . 130.9 no
O11 Cu1 O11 . 3_778 179.9990(10) ?
O11 Cu1 N2 . 3_778 96.42(13) yes
O11 Cu1 N2 3_778 3_778 83.58(13) no
O11 Cu1 N2 . . 83.58(13) ?
O11 Cu1 N2 3_778 . 96.42(13) no
N2 Cu1 N2 3_778 . 179.9960(10) no
C1 O1 Eu1 . . 137.7(3) no
C7 O3 Eu1 . 1_455 122.8(2) no
C7 O4 Eu1 . 4_475 152.7(3) no
Eu1 O5 H5A . . 112.7 no
Eu1 O5 H5B . . 127.9 no
H5A O5 H5B . . 116.6 no
Eu1 O6 H6A . . 125.0 no
Eu1 O6 H6B . . 120.8 no
H6A O6 H6B . . 102.6 no
Eu1 O7 H7A . . 100.6 no
Eu1 O7 H7B . . 138.8 no
H7A O7 H7B . . 116.7 no
C8 O8 Eu1 . . 134.0(3) no
C14 O11 Cu1 . . 114.3(3) no
C6 N1 C5 . . 118.5(3) no
C6 N1 Eu1 . 1_455 125.2(2) no
C5 N1 Eu1 . 1_455 116.0(2) no
C13 N2 C12 . . 119.3(3) no
C13 N2 Cu1 . . 128.8(3) no
C12 N2 Cu1 . . 111.4(3) no
O2 C1 O1 . . 125.5(4) no
O2 C1 C2 . . 119.5(4) no
O1 C1 C2 . . 114.9(4) no
C3 C2 C6 . . 117.9(4) no
C3 C2 C1 . . 122.8(4) no
C6 C2 C1 . . 119.4(3) no
C4 C3 C2 . . 119.4(4) no
C4 C3 H3 . . 120.3 no
C2 C3 H3 . . 120.3 no
C3 C4 C5 . . 119.0(4) no
C3 C4 H4 . . 120.5 no
C5 C4 H4 . . 120.5 no
N1 C5 C4 . . 122.2(3) no
N1 C5 C7 . . 115.6(3) no
C4 C5 C7 . . 122.2(3) no
N1 C6 C2 . . 123.0(4) no
N1 C6 H6 . . 118.5 no
C2 C6 H6 . . 118.5 no
O4 C7 O3 . . 124.8(4) no
O4 C7 C5 . . 117.4(3) no
O3 C7 C5 . . 117.7(3) no
O9 C8 O8 . . 125.7(4) no
O9 C8 C9 . . 117.1(3) no
O8 C8 C9 . . 117.2(3) no
C13 C9 C10 . . 117.9(4) no
C13 C9 C8 . . 119.5(4) no
C10 C9 C8 . . 122.6(4) no
C11 C10 C9 . . 120.1(4) no
C11 C10 H10 . . 119.9 no
C9 C10 H10 . . 119.9 no
C12 C11 C10 . . 118.7(4) no
C12 C11 H11 . . 120.6 no
C10 C11 H11 . . 120.6 no
N2 C12 C11 . . 121.6(4) no
N2 C12 C14 . . 113.7(3) no
C11 C12 C14 . . 124.7(4) no
N2 C13 C9 . . 122.4(4) no
N2 C13 H13 . . 118.8 no
C9 C13 H13 . . 118.8 no
O10 C14 O11 . . 126.0(4) no
O10 C14 C12 . . 118.6(4) no
O11 C14 C12 . . 115.4(4) no
H12A O12 H12B . . 116.5 no

loop_
_geom_bond_atom_site_label_1
_geom_bond_atom_site_label_2
_geom_bond_site_symmetry_2
_geom_bond_distance
_geom_bond_publ_flag
Eu1 O1 . 2.342(3) yes
Eu1 O3 1_655 2.428(3) yes
Eu1 O4 4_676 2.347(3) yes
Eu1 O5 . 2.409(3) yes
Eu1 O6 . 2.397(3) yes
Eu1 O7 . 2.435(3) yes
Eu1 O8 . 2.392(3) yes
Eu1 N1 1_655 2.589(3) yes
Cu1 O11 . 1.946(3) yes
Cu1 O11 3_778 1.946(3) no
Cu1 N2 . 1.967(3) yes
Cu1 N2 3_778 1.967(3) no
O1 C1 . 1.282(5) no
O2 C1 . 1.246(5) no
O3 C7 . 1.259(5) no
O3 Eu1 1_455 2.428(3) no
O4 C7 . 1.245(5) no
O4 Eu1 4_475 2.347(3) no
O5 H5A . 0.8497 no
O5 H5B . 0.8503 no
O6 H6A . 0.8550 no
O6 H6B . 0.8418 no
O7 H7A . 0.8509 no
O7 H7B . 0.8498 no
O8 C8 . 1.252(5) no
O9 C8 . 1.241(5) no
O10 C14 . 1.234(5) no
O11 C14 . 1.270(5) no
N1 C6 . 1.332(5) no
N1 C5 . 1.341(5) no
N1 Eu1 1_455 2.589(3) no
N2 C13 . 1.331(5) no
N2 C12 . 1.355(5) no
C1 C2 . 1.496(5) no
C2 C3 . 1.384(6) no
C2 C6 . 1.398(5) no
C3 C4 . 1.383(6) no
C3 H3 . 0.9300 no
C4 C5 . 1.388(5) no
C4 H4 . 0.9300 no
C5 C7 . 1.506(5) no
C6 H6 . 0.9300 no
C8 C9 . 1.517(5) no
C9 C13 . 1.385(5) no
C9 C10 . 1.387(6) no
C10 C11 . 1.380(6) no
C10 H10 . 0.9300 no
C11 C12 . 1.373(6) no
C11 H11 . 0.9300 no
C12 C14 . 1.516(5) no
C13 H13 . 0.9300 no
O12 H12A . 0.8511 no
O12 H12B . 0.8519 no

loop_
_geom_hbond_atom_site_label_D
_geom_hbond_atom_site_label_H
_geom_hbond_atom_site_label_A
_geom_hbond_site_symmetry_A
_geom_hbond_distance_DH
_geom_hbond_distance_HA
_geom_hbond_distance_DA
_geom_hbond_angle_DHA
O5 H5A O2 . 0.85 2.02 2.796(4) 152
O5 H5B O10 3_777 0.85 1.99 2.795(4) 159
O6 H6A O10 1_454 0.86 1.90 2.756(4) 174
O6 H6B O9 1_554 0.84 1.84 2.671(4) 167
O7 H7A O9 . 0.85 1.83 2.666(4) 169
O7 H7B O12 1_556 0.85 1.99 2.791(5) 158
O12 H12A O1 4_575 0.85 2.17 3.019(5) 174
O12 H12B O3 1_655 0.85 2.06 2.888(4) 164
